data_8100299
loop_
_publ_author_name
'Held, Peter'

_publ_section_title
;
Crystal structure of dilithium ethylenediammonium bis[sulfate], 
(C~2~N~2~H~10~)Li~2~(SO~4~)~2~
;
_journal_issue 1
_journal_name_full 'Zeitschrift f\"ur Kristallographie - New Crystal Structures'
_journal_page_first 13
_journal_page_last 14
_journal_volume 218
_journal_year 2003
_chemical_formula_moiety '(C2 H10 N2 2+), 2(Li +), 2(S O4 2-)'
_chemical_formula_structural '(C2 N2 H10) Li2 (SO4)2'
_chemical_formula_sum 'C2 H10 Li2 N2 O8 S2'
_chemical_formula_weight 268.12
_chemical_name_common
;
dilithium ethylenediammonium bis[sulfate]
;
_space_group_IT_number 15
_symmetry_cell_setting monoclinic
_symmetry_space_group_name_Hall '-C 2yc'
_symmetry_space_group_name_H-M 'C 1 2/c 1'
_cell_angle_alpha 90.00
_cell_angle_beta 99.599(4)
_cell_angle_gamma 90.00
_cell_formula_units_Z 4
_cell_length_a 18.590(1)
_cell_length_b 4.9035(4)
_cell_length_c 10.1666(4)
_cell_measurement_temperature 293(2)
_cell_volume 913.8(1)
_diffrn_ambient_temperature 293(2)
_exptl_crystal_density_diffrn 1.949
_refine_diff_density_rms 0.087
_cod_original_sg_symbol_H-M 'C 2/c'
_cod_database_code 8100299

loop_
_symmetry_equiv_pos_as_xyz
'x, y, z'
'x, -y, z+1/2'
'x+1/2, y+1/2, z'
'x+1/2, -y+1/2, z+1/2'
'-x, -y, -z'
'-x, y, -z-1/2'
'-x+1/2, -y+1/2, -z'
'-x+1/2, y+1/2, -z-1/2'

loop_
_atom_site_label
_atom_site_type_symbol
_atom_site_fract_x
_atom_site_fract_y
_atom_site_fract_z
_atom_site_U_iso_or_equiv
_atom_site_adp_type
_atom_site_occupancy
_atom_site_symmetry_multiplicity
_atom_site_Wyckoff_symbol
_atom_site_calc_flag
_atom_site_refinement_flags
_atom_site_disorder_assembly
_atom_site_disorder_group
S1 S 0.34232(2) 0.45370(7) 0.63012(3) 0.0130(1) Uani 1 8 f d . . .
O1 O 0.27997(6) 0.5772(2) 0.6827(1) 0.0212(2) Uani 1 8 f d . . .
O2 O 0.33508(6) 0.1531(2) 0.6354(1) 0.0206(2) Uani 1 8 f d . . .
O3 O 0.41143(7) 0.5369(3) 0.7086(1) 0.0268(3) Uani 1 8 f d . . .
O4 O 0.33859(6) 0.5355(2) 0.4889(1) 0.0213(2) Uani 1 8 f d . . .
N1 N 0.40640(8) -0.0176(3) 0.8955(2) 0.0207(3) Uani 1 8 f d . . .
C1 C 0.4865(1) 0.0153(5) 0.9264(2) 0.0307(4) Uani 1 8 f d . . .
H1A H 0.496(2) 0.206(7) 0.887(4) 0.07(1) Uiso 1 8 f d . . .
H1B H 0.506(2) -0.167(7) 0.877(3) 0.07(1) Uiso 1 8 f d . . .
Li1 Li 0.2522(2) 0.4517(5) 0.8515(3) 0.0189(5) Uani 1 8 f d . . .
H1 H 0.393(2) -0.176(7) 0.914(3) 0.048(8) Uiso 1 8 f d . . .
H2 H 0.389(2) 0.014(6) 0.812(3) 0.053(9) Uiso 1 8 f d . . .
H3 H 0.385(2) 0.091(7) 0.939(3) 0.048(8) Uiso 1 8 f d . . .

loop_
_atom_site_aniso_label
_atom_site_aniso_U_11
_atom_site_aniso_U_22
_atom_site_aniso_U_33
_atom_site_aniso_U_23
_atom_site_aniso_U_13
_atom_site_aniso_U_12
S1 0.0132(2) 0.0141(2) 0.0120(2) 0.0005(1) 0.0032(1) 0.0003(1)
O1 0.0237(5) 0.0192(5) 0.0240(5) 0.0039(4) 0.0132(4) 0.0064(4)
O2 0.0221(5) 0.0136(5) 0.0273(6) 0.0013(4) 0.0076(4) 0.0005(4)
O3 0.0192(5) 0.0332(7) 0.0256(6) -0.0056(5) -0.0035(4) -0.0041(5)
O4 0.0233(5) 0.0284(6) 0.0130(5) 0.0045(4) 0.0051(4) 0.0000(4)
N1 0.0186(6) 0.0248(7) 0.0182(6) 0.0006(5) 0.0013(5) 0.0007(5)
C1 0.0209(7) 0.048(1) 0.0226(8) 0.0037(7) 0.0033(6) -0.0005(7)
Li1 0.019(1) 0.019(1) 0.020(1) -0.000(1) 0.005(1) 0.000(1)

loop_
_geom_bond_atom_site_label_1
_geom_bond_atom_site_label_2
_geom_bond_distance
_geom_bond_site_symmetry_2
_geom_bond_publ_flag
S1 O3 1.4532(12) . ?
S1 O4 1.4814(11) . ?
S1 O2 1.4820(12) . ?
S1 O1 1.4843(11) . ?
S1 Li1 3.022(3) . ?
S1 Li1 3.032(3) 8_557 ?
S1 Li1 3.048(3) 8_547 ?
O1 Li1 1.944(3) 8_557 ?
O1 Li1 1.971(3) . ?
O2 Li1 1.922(3) 8_547 ?
O4 Li1 1.946(3) 2_564 ?
N1 C1 1.478(2) . ?
N1 H1 0.85(3) . ?
N1 H2 0.88(3) . ?
N1 H3 0.84(3) . ?
C1 C1 1.504(4) 5_657 ?
C1 H1A 1.04(3) . ?
C1 H1B 1.11(3) . ?
Li1 O2 1.922(3) 8_557 ?
Li1 O1 1.944(3) 8_547 ?
Li1 O4 1.946(3) 2_565 ?
Li1 S1 3.032(3) 8_547 ?
Li1 S1 3.048(3) 8_557 ?
Li1 Li1 3.197(4) 8_547 ?
Li1 Li1 3.197(4) 8_557 ?
